data_7205936
loop_
_publ_author_name
'Liu, Ying-Ying'
'Wang, Zhi-Hui'
'Yang, Jin'
'Liu, Bo'
'Liu, Yun-Yu'
'Ma, Jian-Fang'

_publ_section_title
;
 A series of coordination polymers based on reduced Schiff base
 multidentate anions and bis(imidazole) ligands: syntheses, structures
 and photoluminescence
;
_journal_issue 11
_journal_name_full CrystEngComm
_journal_page_first 3811
_journal_paper_doi 10.1039/c1ce05019b
_journal_volume 13
_journal_year 2011
_chemical_formula_sum 'C50 H52 Co2 N10 O9'
_chemical_formula_weight 1054.88
_chemical_name_systematic
;
?
;
_space_group_IT_number 15
_symmetry_cell_setting monoclinic
_symmetry_space_group_name_Hall '-C 2yc'
_symmetry_space_group_name_H-M 'C 1 2/c 1'
_atom_sites_solution_hydrogens geom
_atom_sites_solution_primary direct
_atom_sites_solution_secondary difmap
_audit_creation_method SHELXL-97
_cell_angle_alpha 90.00
_cell_angle_beta 102.073(2)
_cell_angle_gamma 90.00
_cell_formula_units_Z 4
_cell_length_a 20.8269(4)
_cell_length_b 8.8702(2)
_cell_length_c 26.6257(6)
_cell_measurement_temperature 293(2)
_cell_volume 4810.00(18)
_computing_cell_refinement CrysAlis
_computing_data_collection 'CrysAlis (Oxford Diffraction, 2006)'
_computing_data_reduction CrysAlis
_computing_structure_refinement 'SHELXL-97 (Sheldrick, 1997)'
_computing_structure_solution 'SHELXS-97 (Sheldrick, 1997)'
_diffrn_ambient_temperature 293(2)
_diffrn_detector_area_resol_mean 10.0
_diffrn_measured_fraction_theta_full 0.968
_diffrn_measured_fraction_theta_max 0.968
_diffrn_measurement_device_type 'Oxford Diffraction Gemini R Ultra'
_diffrn_measurement_method '\w scan'
_diffrn_radiation_monochromator graphite
_diffrn_radiation_source 'fine-focus sealed tube'
_diffrn_radiation_type CuK\a
_diffrn_radiation_wavelength 1.54184
_diffrn_reflns_av_R_equivalents 0.0506
_diffrn_reflns_av_sigmaI/netI 0.0424
_diffrn_reflns_limit_h_max 23
_diffrn_reflns_limit_h_min -24
_diffrn_reflns_limit_k_max 6
_diffrn_reflns_limit_k_min -10
_diffrn_reflns_limit_l_max 30
_diffrn_reflns_limit_l_min -31
_diffrn_reflns_number 12957
_diffrn_reflns_theta_full 67.79
_diffrn_reflns_theta_max 67.79
_diffrn_reflns_theta_min 4.92
_exptl_absorpt_coefficient_mu 5.970
_exptl_absorpt_correction_T_max 0.34
_exptl_absorpt_correction_T_min 0.28
_exptl_absorpt_correction_type multi-scan
_exptl_absorpt_process_details
;
CrysAlis (Oxford Diffraction, 2006)
;
_exptl_crystal_colour purple
_exptl_crystal_density_diffrn 1.457
_exptl_crystal_density_method 'not measured'
_exptl_crystal_description block
_exptl_crystal_F_000 2192
_exptl_crystal_size_max 0.25
_exptl_crystal_size_mid 0.22
_exptl_crystal_size_min 0.18
_refine_diff_density_max 0.297
_refine_diff_density_min -0.408
_refine_diff_density_rms 0.050
_refine_ls_extinction_method none
_refine_ls_goodness_of_fit_ref 1.036
_refine_ls_hydrogen_treatment mixed
_refine_ls_matrix_type full
_refine_ls_number_parameters 347
_refine_ls_number_reflns 4237
_refine_ls_number_restraints 0
_refine_ls_restrained_S_all 1.036
_refine_ls_R_factor_all 0.0887
_refine_ls_R_factor_gt 0.0543
_refine_ls_shift/su_max 0.000
_refine_ls_shift/su_mean 0.000
_refine_ls_structure_factor_coef Fsqd
_refine_ls_weighting_details 'calc w=1/[\s^2^(Fo^2^)+(0.0866P)^2^+1.7102P] where P=(Fo^2^+2Fc^2^)/3'
_refine_ls_weighting_scheme calc
_refine_ls_wR_factor_gt 0.1407
_refine_ls_wR_factor_ref 0.1605
_reflns_number_gt 2759
_reflns_number_total 4237
_reflns_threshold_expression >2sigma(I)
_cod_data_source_file c1ce05019b.txt
_cod_data_source_block 2
_cod_depositor_comments
;
The following automatic conversions were performed:
'_symmetry_cell_setting' value 'Monoclinic' changed to 'monoclinic'
according to '/home/saulius/struct/CIF-dictionaries/cif_core.dic'
dictionary named 'cif_core.dic' version 2.4.1 from 2010-06-29.

Automatic conversion script
Id: cif_fix_enum 1555 2011-01-17 13:19:09Z saulius 
;
_cod_original_sg_symbol_H-M C2/c
_cod_database_code 7205936

loop_
_symmetry_equiv_pos_as_xyz
'x, y, z'
'-x, y, -z+1/2'
'x+1/2, y+1/2, z'
'-x+1/2, y+1/2, -z+1/2'
'-x, -y, -z'
'x, -y, z-1/2'
'-x+1/2, -y+1/2, -z'
'x+1/2, -y+1/2, z-1/2'

loop_
_atom_site_label
_atom_site_type_symbol
_atom_site_fract_x
_atom_site_fract_y
_atom_site_fract_z
_atom_site_U_iso_or_equiv
_atom_site_adp_type
_atom_site_occupancy
_atom_site_symmetry_multiplicity
_atom_site_calc_flag
_atom_site_refinement_flags
_atom_site_disorder_assembly
_atom_site_disorder_group
Co1 Co 0.42821(3) 0.74701(7) 0.88008(2) 0.0596(2) Uani 1 1 d . . .
C1 C 0.2985(2) 0.9101(4) 0.85501(16) 0.0623(9) Uani 1 1 d . . .
H1 H 0.2792 0.8308 0.8344 0.075 Uiso 1 1 calc R A .
C2 C 0.3680(2) 1.0484(5) 0.90450(17) 0.0732(11) Uani 1 1 d . . .
H2 H 0.4068 1.0834 0.9250 0.088 Uiso 1 1 calc R A .
C3 C 0.3109(2) 1.1236(5) 0.89454(18) 0.0754(12) Uani 1 1 d . A .
H3 H 0.3031 1.2184 0.9070 0.091 Uiso 1 1 calc R . .
C4 C 0.1989(2) 1.0760(5) 0.83820(17) 0.0755(12) Uani 1 1 d . . .
H4A H 0.1940 1.0654 0.8013 0.091 Uiso 1 1 calc R A .
H4B H 0.1915 1.1812 0.8452 0.091 Uiso 1 1 calc R . .
C5 C 0.1470(2) 0.9827(6) 0.85508(16) 0.0788(12) Uani 1 1 d . A .
H5A H 0.1542 0.8772 0.8484 0.095 Uiso 1 1 calc R . .
H5B H 0.1042 1.0109 0.8351 0.095 Uiso 1 1 calc R . .
C6 C 0.1474(2) 1.0028(6) 0.91125(16) 0.0795(13) Uani 1 1 d . . .
H6A H 0.1471 1.1096 0.9192 0.095 Uiso 1 1 calc R A .
H6B H 0.1872 0.9594 0.9315 0.095 Uiso 1 1 calc R . .
C7 C 0.0878(2) 0.9273(7) 0.92557(17) 0.0863(14) Uani 1 1 d . A .
H7A H 0.0481 0.9707 0.9050 0.104 Uiso 1 1 calc R . .
H7B H 0.0882 0.8208 0.9174 0.104 Uiso 1 1 calc R . .
C8 C 0.0804(2) 0.8349(6) 1.01254(16) 0.0751(12) Uani 1 1 d . A .
H8 H 0.0769 0.7334 1.0036 0.090 Uiso 1 1 calc R . .
C9 C 0.0854(2) 1.0375(6) 1.05492(19) 0.0803(12) Uani 1 1 d . A .
H9 H 0.0865 1.1052 1.0818 0.096 Uiso 1 1 calc R . .
C10 C 0.0888(2) 1.0756(6) 1.0062(2) 0.0832(13) Uani 1 1 d . A .
H10 H 0.0923 1.1722 0.9935 0.100 Uiso 1 1 calc R . .
C11 C 0.5358(2) 0.8908(6) 0.8984(2) 0.0819(14) Uani 1 1 d . . .
C12 C 0.6041(2) 0.9547(5) 0.90433(16) 0.0661(10) Uani 1 1 d . A .
C13 C 0.6360(3) 0.9977(6) 0.9526(2) 0.0904(15) Uani 1 1 d . . .
H13 H 0.6148 0.9862 0.9798 0.109 Uiso 1 1 calc R A .
C14 C 0.6981(4) 1.0571(7) 0.9620(2) 0.1108(19) Uani 1 1 d . A .
H14 H 0.7183 1.0894 0.9948 0.133 Uiso 1 1 calc R . .
C15 C 0.7300(3) 1.0676(6) 0.9214(2) 0.0992(16) Uani 1 1 d . . .
H15 H 0.7726 1.1049 0.9273 0.119 Uiso 1 1 calc R A .
C16 C 0.7003(2) 1.0245(5) 0.8731(2) 0.0783(12) Uani 1 1 d . A .
H16 H 0.7225 1.0351 0.8465 0.094 Uiso 1 1 calc R . .
C17 C 0.63681(19) 0.9646(4) 0.86306(16) 0.0607(9) Uani 1 1 d . . .
C18 C 0.6367(3) 0.9257(5) 0.77034(18) 0.0780(12) Uani 1 1 d . . .
H18A H 0.6151 0.8541 0.7447 0.094 Uiso 1 1 calc R A .
H18B H 0.6827 0.8984 0.7798 0.094 Uiso 1 1 calc R . .
C19 C 0.6308(2) 1.0814(5) 0.74711(15) 0.0622(10) Uani 1 1 d . A .
C20 C 0.68434(19) 1.1720(5) 0.74763(15) 0.0630(10) Uani 1 1 d . . .
H20 H 0.7262 1.1368 0.7621 0.076 Uiso 1 1 calc R A .
C21 C 0.6766(2) 1.3145(5) 0.72686(16) 0.0674(10) Uani 1 1 d . A .
H21 H 0.7134 1.3743 0.7276 0.081 Uiso 1 1 calc R . .
C22 C 0.6161(2) 1.3698(5) 0.70532(14) 0.0615(10) Uani 1 1 d . . .
C23 C 0.5628(2) 1.2781(6) 0.7036(2) 0.0902(15) Uani 1 1 d . A .
H23 H 0.5210 1.3130 0.6888 0.108 Uiso 1 1 calc R . .
C24 C 0.5705(2) 1.1361(7) 0.7236(2) 0.0908(15) Uani 1 1 d . . .
H24 H 0.5338 1.0746 0.7211 0.109 Uiso 1 1 calc R A .
N1 N 0.36024(15) 0.9119(3) 0.87982(12) 0.0587(8) Uani 1 1 d . A .
N2 N 0.26696(16) 1.0363(3) 0.86310(12) 0.0608(8) Uani 1 1 d . A .
N3 N 0.08623(16) 0.9445(5) 0.98003(13) 0.0706(9) Uani 1 1 d . . .
N4 N 0.08004(17) 0.8854(4) 1.05850(13) 0.0697(9) Uani 1 1 d . . .
O2 O 0.50542(19) 0.8444(5) 0.85608(18) 0.1086(13) Uani 1 1 d . A .
N5 N 0.60778(19) 0.9147(4) 0.81538(15) 0.0728(10) Uani 1 1 d . A .
H1N H 0.572(2) 0.884(6) 0.8098(19) 0.087 Uiso 1 1 d . . .
O1W O 0.5000 0.7045(8) 0.7500 0.117(2) Uani 1 2 d S . .
H1WA H 0.529(9) 0.63(2) 0.771(8) 0.175 Uiso 0.50 1 d P . .
H1WB H 0.520(10) 0.64(2) 0.723(7) 0.175 Uiso 0.50 1 d P . .
C25 C 0.5998(5) 1.5124(9) 0.6794(3) 0.058(2) Uani 0.626(14) 1 d P A 1
O3 O 0.5413(4) 1.5486(8) 0.6577(2) 0.076(2) Uani 0.626(14) 1 d P . 1
O4 O 0.6476(5) 1.6023(7) 0.6757(3) 0.089(3) Uani 0.626(14) 1 d P . 1
O1 O 0.5070(3) 0.8603(11) 0.9323(2) 0.081(2) Uani 0.626(14) 1 d P A 1
C25' C 0.6297(7) 1.5488(18) 0.6847(4) 0.040(3) Uiso 0.374(14) 1 d P A 2
O3' O 0.5716(6) 1.6012(14) 0.6732(4) 0.067(3) Uiso 0.374(14) 1 d P . 2
O4' O 0.6779(8) 1.6006(17) 0.6867(6) 0.106(6) Uiso 0.374(14) 1 d P A 2
O1' O 0.5188(7) 0.9342(17) 0.9450(5) 0.092(4) Uiso 0.374(14) 1 d P A 2

loop_
_atom_site_aniso_label
_atom_site_aniso_U_11
_atom_site_aniso_U_22
_atom_site_aniso_U_33
_atom_site_aniso_U_23
_atom_site_aniso_U_13
_atom_site_aniso_U_12
Co1 0.0581(3) 0.0603(4) 0.0644(3) 0.0009(3) 0.0219(2) 0.0052(3)
C1 0.070(2) 0.043(2) 0.076(2) -0.0002(18) 0.0195(19) 0.0052(19)
C2 0.076(3) 0.060(3) 0.085(3) -0.017(2) 0.022(2) -0.008(2)
C3 0.086(3) 0.056(2) 0.089(3) -0.014(2) 0.029(2) 0.003(2)
C4 0.078(3) 0.072(3) 0.082(3) 0.014(2) 0.028(2) 0.020(2)
C5 0.072(3) 0.090(3) 0.072(2) 0.003(2) 0.011(2) 0.011(3)
C6 0.071(3) 0.093(4) 0.072(2) 0.008(2) 0.010(2) -0.003(2)
C7 0.079(3) 0.113(4) 0.068(2) 0.010(3) 0.018(2) 0.007(3)
C8 0.087(3) 0.066(3) 0.075(3) 0.016(2) 0.023(2) 0.012(2)
C9 0.089(3) 0.071(3) 0.085(3) 0.005(2) 0.028(2) 0.006(2)
C10 0.094(3) 0.066(3) 0.095(3) 0.015(3) 0.033(3) 0.011(3)
C11 0.084(3) 0.067(3) 0.109(4) 0.034(3) 0.053(3) 0.022(3)
C12 0.077(2) 0.050(2) 0.076(2) 0.012(2) 0.025(2) 0.009(2)
C13 0.107(4) 0.085(4) 0.084(3) 0.012(3) 0.031(3) 0.010(3)
C14 0.131(5) 0.100(4) 0.091(4) 0.005(3) -0.001(4) 0.001(4)
C15 0.083(3) 0.094(4) 0.115(4) 0.010(3) 0.007(3) -0.010(3)
C16 0.070(3) 0.064(3) 0.105(3) 0.008(3) 0.028(3) -0.005(2)
C17 0.067(2) 0.041(2) 0.079(2) 0.0053(19) 0.0264(19) 0.0028(18)
C18 0.103(3) 0.054(3) 0.092(3) 0.001(2) 0.055(3) -0.003(2)
C19 0.071(2) 0.054(2) 0.068(2) -0.0016(18) 0.0316(19) -0.0049(19)
C20 0.058(2) 0.054(2) 0.081(2) 0.010(2) 0.0222(18) 0.0026(18)
C21 0.069(2) 0.058(2) 0.078(2) 0.002(2) 0.023(2) -0.015(2)
C22 0.079(3) 0.053(2) 0.057(2) 0.0041(17) 0.0235(19) 0.010(2)
C23 0.066(3) 0.107(4) 0.098(3) 0.032(3) 0.017(2) 0.014(3)
C24 0.070(3) 0.100(4) 0.103(3) 0.009(3) 0.018(3) -0.027(3)
N1 0.0630(19) 0.0511(19) 0.0649(17) -0.0004(15) 0.0202(15) 0.0014(15)
N2 0.0709(19) 0.0449(17) 0.0716(18) 0.0042(15) 0.0262(16) 0.0063(16)
N3 0.0612(18) 0.082(3) 0.0705(19) 0.0127(19) 0.0178(15) 0.0085(18)
N4 0.071(2) 0.071(2) 0.067(2) 0.0047(17) 0.0159(16) 0.0134(18)
O2 0.103(3) 0.100(3) 0.146(3) -0.043(3) 0.079(3) -0.040(2)
N5 0.078(2) 0.063(2) 0.086(2) 0.0050(19) 0.038(2) -0.0151(19)
O1W 0.142(5) 0.123(5) 0.097(4) 0.000 0.052(4) 0.000
C25 0.064(5) 0.046(5) 0.068(4) -0.006(3) 0.026(3) -0.004(4)
O3 0.074(4) 0.082(4) 0.071(3) 0.006(3) 0.015(3) 0.017(3)
O4 0.119(7) 0.045(3) 0.092(4) 0.022(3) -0.002(4) -0.034(3)
O1 0.073(3) 0.109(6) 0.066(3) 0.012(3) 0.024(2) -0.023(3)

loop_
_atom_type_symbol
_atom_type_description
_atom_type_scat_dispersion_real
_atom_type_scat_dispersion_imag
_atom_type_scat_source
C C 0.0181 0.0091 'International Tables Vol C Tables 4.2.6.8 and 6.1.1.4'
H H 0.0000 0.0000 'International Tables Vol C Tables 4.2.6.8 and 6.1.1.4'
N N 0.0311 0.0180 'International Tables Vol C Tables 4.2.6.8 and 6.1.1.4'
O O 0.0492 0.0322 'International Tables Vol C Tables 4.2.6.8 and 6.1.1.4'
Co Co -2.3653 3.6143 'International Tables Vol C Tables 4.2.6.8 and 6.1.1.4'

loop_
_geom_angle_atom_site_label_1
_geom_angle_atom_site_label_2
_geom_angle_atom_site_label_3
_geom_angle
_geom_angle_site_symmetry_1
_geom_angle_site_symmetry_3
_geom_angle_publ_flag
O3' Co1 N1 126.2(4) 2_646 . ?
O3' Co1 O2 86.0(3) 2_646 . ?
N1 Co1 O2 106.72(15) . . ?
O3' Co1 N4 102.5(4) 2_646 7_567 ?
N1 Co1 N4 103.90(13) . 7_567 ?
O2 Co1 N4 134.03(18) . 7_567 ?
O3' Co1 O1 132.0(4) 2_646 . ?
N1 Co1 O1 95.8(2) . . ?
O2 Co1 O1 57.59(17) . . ?
N4 Co1 O1 86.11(18) 7_567 . ?
O3' Co1 O3 21.9(3) 2_646 2_646 ?
N1 Co1 O3 147.8(2) . 2_646 ?
O2 Co1 O3 82.71(17) . 2_646 ?
N4 Co1 O3 89.2(2) 7_567 2_646 ?
O1 Co1 O3 114.5(3) . 2_646 ?
O3' Co1 O4 42.2(4) 2_646 2_646 ?
N1 Co1 O4 90.9(2) . 2_646 ?
O2 Co1 O4 120.6(3) . 2_646 ?
N4 Co1 O4 91.9(2) 7_567 2_646 ?
O1 Co1 O4 173.2(3) . 2_646 ?
O3 Co1 O4 58.9(3) 2_646 2_646 ?
N1 C1 N2 111.7(4) . . ?
N1 C1 H1 124.2 . . ?
N2 C1 H1 124.2 . . ?
C3 C2 N1 109.6(4) . . ?
C3 C2 H2 125.2 . . ?
N1 C2 H2 125.2 . . ?
C2 C3 N2 107.2(4) . . ?
C2 C3 H3 126.4 . . ?
N2 C3 H3 126.4 . . ?
N2 C4 C5 114.7(4) . . ?
N2 C4 H4A 108.6 . . ?
C5 C4 H4A 108.6 . . ?
N2 C4 H4B 108.6 . . ?
C5 C4 H4B 108.6 . . ?
H4A C4 H4B 107.6 . . ?
C4 C5 C6 112.2(4) . . ?
C4 C5 H5A 109.2 . . ?
C6 C5 H5A 109.2 . . ?
C4 C5 H5B 109.2 . . ?
C6 C5 H5B 109.2 . . ?
H5A C5 H5B 107.9 . . ?
C5 C6 C7 111.1(4) . . ?
C5 C6 H6A 109.4 . . ?
C7 C6 H6A 109.4 . . ?
C5 C6 H6B 109.4 . . ?
C7 C6 H6B 109.4 . . ?
H6A C6 H6B 108.0 . . ?
N3 C7 C6 112.9(4) . . ?
N3 C7 H7A 109.0 . . ?
C6 C7 H7A 109.0 . . ?
N3 C7 H7B 109.0 . . ?
C6 C7 H7B 109.0 . . ?
H7A C7 H7B 107.8 . . ?
N4 C8 N3 112.4(4) . . ?
N4 C8 H8 123.8 . . ?
N3 C8 H8 123.8 . . ?
C10 C9 N4 109.6(5) . . ?
C10 C9 H9 125.2 . . ?
N4 C9 H9 125.2 . . ?
N3 C10 C9 105.9(4) . . ?
N3 C10 H10 127.0 . . ?
C9 C10 H10 127.0 . . ?
O1 C11 O2 111.2(6) . . ?
O2 C11 O1' 135.4(7) . . ?
O1 C11 C12 127.5(6) . . ?
O2 C11 C12 120.6(4) . . ?
O1' C11 C12 102.2(8) . . ?
C13 C12 C17 119.6(4) . . ?
C13 C12 C11 117.6(4) . . ?
C17 C12 C11 122.7(4) . . ?
C14 C13 C12 122.1(5) . . ?
C14 C13 H13 118.9 . . ?
C12 C13 H13 118.9 . . ?
C13 C14 C15 118.1(6) . . ?
C13 C14 H14 121.0 . . ?
C15 C14 H14 121.0 . . ?
C16 C15 C14 121.5(5) . . ?
C16 C15 H15 119.3 . . ?
C14 C15 H15 119.3 . . ?
C15 C16 C17 120.9(5) . . ?
C15 C16 H16 119.6 . . ?
C17 C16 H16 119.6 . . ?
N5 C17 C16 121.4(4) . . ?
N5 C17 C12 120.9(4) . . ?
C16 C17 C12 117.8(4) . . ?
N5 C18 C19 112.9(4) . . ?
N5 C18 H18A 109.0 . . ?
C19 C18 H18A 109.0 . . ?
N5 C18 H18B 109.0 . . ?
C19 C18 H18B 109.0 . . ?
H18A C18 H18B 107.8 . . ?
C24 C19 C20 117.5(4) . . ?
C24 C19 C18 120.0(4) . . ?
C20 C19 C18 122.5(4) . . ?
C19 C20 C21 120.5(4) . . ?
C19 C20 H20 119.7 . . ?
C21 C20 H20 119.7 . . ?
C22 C21 C20 121.4(4) . . ?
C22 C21 H21 119.3 . . ?
C20 C21 H21 119.3 . . ?
C21 C22 C23 118.2(4) . . ?
C21 C22 C25 128.4(6) . . ?
C23 C22 C25 113.3(6) . . ?
C21 C22 C25' 105.5(6) . . ?
C23 C22 C25' 136.3(6) . . ?
C24 C23 C22 120.4(4) . . ?
C24 C23 H23 119.8 . . ?
C22 C23 H23 119.8 . . ?
C23 C24 C19 121.9(4) . . ?
C23 C24 H24 119.1 . . ?
C19 C24 H24 119.1 . . ?
C1 N1 C2 104.8(3) . . ?
C1 N1 Co1 126.7(3) . . ?
C2 N1 Co1 128.4(3) . . ?
C1 N2 C3 106.7(3) . . ?
C1 N2 C4 125.8(4) . . ?
C3 N2 C4 127.2(4) . . ?
C8 N3 C10 107.1(4) . . ?
C8 N3 C7 126.5(4) . . ?
C10 N3 C7 126.4(4) . . ?
C8 N4 C9 105.0(4) . . ?
C8 N4 Co1 124.7(3) . 7_567 ?
C9 N4 Co1 130.3(3) . 7_567 ?
C11 O2 Co1 98.1(3) . . ?
C17 N5 C18 124.6(4) . . ?
C17 N5 H1N 121(4) . . ?
C18 N5 H1N 114(4) . . ?
H1WA O1W H1WB 73(10) . . ?
O3 C25 O4 119.1(7) . . ?
O3 C25 C22 122.9(7) . . ?
O4 C25 C22 117.8(8) . . ?
C25 O3 Co1 94.0(5) . 2_666 ?
C25 O4 Co1 87.6(6) . 2_666 ?
C11 O1 Co1 93.0(5) . . ?
O4' C25' O3' 132.4(18) . . ?
O4' C25' C22 125.6(12) . . ?
O3' C25' C22 101.7(12) . . ?
C25' O3' Co1 106.0(9) . 2_666 ?

loop_
_geom_bond_atom_site_label_1
_geom_bond_atom_site_label_2
_geom_bond_distance
_geom_bond_site_symmetry_2
_geom_bond_publ_flag
Co1 O3' 1.920(9) 2_646 ?
Co1 N1 2.035(3) . ?
Co1 O2 2.042(3) . ?
Co1 N4 2.050(4) 7_567 ?
Co1 O1 2.163(8) . ?
Co1 O3 2.186(7) 2_646 ?
Co1 O4 2.316(8) 2_646 ?
C1 N1 1.317(5) . ?
C1 N2 1.338(5) . ?
C1 H1 0.9300 . ?
C2 C3 1.340(6) . ?
C2 N1 1.371(5) . ?
C2 H2 0.9300 . ?
C3 N2 1.349(6) . ?
C3 H3 0.9300 . ?
C4 N2 1.477(5) . ?
C4 C5 1.502(6) . ?
C4 H4A 0.9700 . ?
C4 H4B 0.9700 . ?
C5 C6 1.505(6) . ?
C5 H5A 0.9700 . ?
C5 H5B 0.9700 . ?
C6 C7 1.527(7) . ?
C6 H6A 0.9700 . ?
C6 H6B 0.9700 . ?
C7 N3 1.465(5) . ?
C7 H7A 0.9700 . ?
C7 H7B 0.9700 . ?
C8 N4 1.305(5) . ?
C8 N3 1.324(5) . ?
C8 H8 0.9300 . ?
C9 C10 1.356(7) . ?
C9 N4 1.359(6) . ?
C9 H9 0.9300 . ?
C10 N3 1.351(6) . ?
C10 H10 0.9300 . ?
C11 O1 1.215(6) . ?
C11 O2 1.243(7) . ?
C11 O1' 1.413(13) . ?
C11 C12 1.507(7) . ?
C12 C13 1.372(7) . ?
C12 C17 1.412(5) . ?
C13 C14 1.372(8) . ?
C13 H13 0.9300 . ?
C14 C15 1.386(8) . ?
C14 H14 0.9300 . ?
C15 C16 1.359(7) . ?
C15 H15 0.9300 . ?
C16 C17 1.399(6) . ?
C16 H16 0.9300 . ?
C17 N5 1.361(6) . ?
C18 N5 1.453(5) . ?
C18 C19 1.508(6) . ?
C18 H18A 0.9700 . ?
C18 H18B 0.9700 . ?
C19 C24 1.370(7) . ?
C19 C20 1.371(5) . ?
C20 C21 1.376(6) . ?
C20 H20 0.9300 . ?
C21 C22 1.361(6) . ?
C21 H21 0.9300 . ?
C22 C23 1.370(6) . ?
C22 C25 1.447(9) . ?
C22 C25' 1.722(18) . ?
C23 C24 1.364(7) . ?
C23 H23 0.9300 . ?
C24 H24 0.9300 . ?
N4 Co1 2.050(4) 7_567 ?
N5 H1N 0.78(5) . ?
O1W H1WA 1.01(16) . ?
O1W H1WB 1.08(16) . ?
C25 O3 1.276(11) . ?
C25 O4 1.295(11) . ?
O3 Co1 2.186(7) 2_666 ?
O4 Co1 2.316(8) 2_666 ?
C25' O4' 1.10(2) . ?
C25' O3' 1.273(17) . ?
O3' Co1 1.920(9) 2_666 ?

loop_
_geom_hbond_atom_site_label_D
_geom_hbond_atom_site_label_H
_geom_hbond_atom_site_label_A
_geom_hbond_distance_DH
_geom_hbond_distance_HA
_geom_hbond_distance_DA
_geom_hbond_angle_DHA
_geom_hbond_site_symmetry_A
N5 H1N O2 0.78(5) 2.07(5) 2.660(5) 133(5) .
O1W H1WB O3' 1.08(16) 1.90(15) 2.919(10) 156(15) 1_545

loop_
_geom_torsion_atom_site_label_1
_geom_torsion_atom_site_label_2
_geom_torsion_atom_site_label_3
_geom_torsion_atom_site_label_4
_geom_torsion
_geom_torsion_site_symmetry_1
_geom_torsion_site_symmetry_2
_geom_torsion_site_symmetry_3
_geom_torsion_site_symmetry_4
_geom_torsion_publ_flag
N1 C2 C3 N2 -0.7(5) . . . . ?
N2 C4 C5 C6 63.1(5) . . . . ?
C4 C5 C6 C7 170.9(4) . . . . ?
C5 C6 C7 N3 -179.9(4) . . . . ?
N4 C9 C10 N3 -0.6(6) . . . . ?
O1 C11 C12 C13 -6.7(9) . . . . ?
O2 C11 C12 C13 -177.2(5) . . . . ?
O1' C11 C12 C13 15.6(7) . . . . ?
O1 C11 C12 C17 170.1(7) . . . . ?
O2 C11 C12 C17 -0.4(7) . . . . ?
O1' C11 C12 C17 -167.6(6) . . . . ?
C17 C12 C13 C14 3.1(8) . . . . ?
C11 C12 C13 C14 180.0(5) . . . . ?
C12 C13 C14 C15 -2.6(9) . . . . ?
C13 C14 C15 C16 1.8(9) . . . . ?
C14 C15 C16 C17 -1.5(8) . . . . ?
C15 C16 C17 N5 -176.9(4) . . . . ?
C15 C16 C17 C12 1.9(7) . . . . ?
C13 C12 C17 N5 176.2(4) . . . . ?
C11 C12 C17 N5 -0.6(6) . . . . ?
C13 C12 C17 C16 -2.6(6) . . . . ?
C11 C12 C17 C16 -179.4(4) . . . . ?
N5 C18 C19 C24 -68.7(6) . . . . ?
N5 C18 C19 C20 112.5(5) . . . . ?
C24 C19 C20 C21 2.5(6) . . . . ?
C18 C19 C20 C21 -178.7(4) . . . . ?
C19 C20 C21 C22 0.0(6) . . . . ?
C20 C21 C22 C23 -1.6(7) . . . . ?
C20 C21 C22 C25 -176.1(5) . . . . ?
C20 C21 C22 C25' -180.0(5) . . . . ?
C21 C22 C23 C24 0.7(7) . . . . ?
C25 C22 C23 C24 176.0(5) . . . . ?
C25' C22 C23 C24 178.4(6) . . . . ?
C22 C23 C24 C19 1.9(8) . . . . ?
C20 C19 C24 C23 -3.4(7) . . . . ?
C18 C19 C24 C23 177.7(4) . . . . ?
N2 C1 N1 C2 -0.7(4) . . . . ?
N2 C1 N1 Co1 179.8(2) . . . . ?
C3 C2 N1 C1 0.8(5) . . . . ?
C3 C2 N1 Co1 -179.7(3) . . . . ?
O3' Co1 N1 C1 26.3(5) 2_646 . . . ?
O2 Co1 N1 C1 123.7(3) . . . . ?
N4 Co1 N1 C1 -91.0(3) 7_567 . . . ?
O1 Co1 N1 C1 -178.4(3) . . . . ?
O3 Co1 N1 C1 20.5(5) 2_646 . . . ?
O4 Co1 N1 C1 1.2(4) 2_646 . . . ?
O3' Co1 N1 C2 -153.1(5) 2_646 . . . ?
O2 Co1 N1 C2 -55.6(4) . . . . ?
N4 Co1 N1 C2 89.6(3) 7_567 . . . ?
O1 Co1 N1 C2 2.2(4) . . . . ?
O3 Co1 N1 C2 -158.8(4) 2_646 . . . ?
O4 Co1 N1 C2 -178.1(4) 2_646 . . . ?
N1 C1 N2 C3 0.3(5) . . . . ?
N1 C1 N2 C4 175.2(4) . . . . ?
C2 C3 N2 C1 0.2(5) . . . . ?
C2 C3 N2 C4 -174.6(4) . . . . ?
C5 C4 N2 C1 70.3(5) . . . . ?
C5 C4 N2 C3 -115.9(5) . . . . ?
N4 C8 N3 C10 -1.0(5) . . . . ?
N4 C8 N3 C7 -179.5(4) . . . . ?
C9 C10 N3 C8 1.0(5) . . . . ?
C9 C10 N3 C7 179.5(4) . . . . ?
C6 C7 N3 C8 -126.9(5) . . . . ?
C6 C7 N3 C10 54.9(6) . . . . ?
N3 C8 N4 C9 0.6(5) . . . . ?
N3 C8 N4 Co1 179.9(3) . . . 7_567 ?
C10 C9 N4 C8 0.1(6) . . . . ?
C10 C9 N4 Co1 -179.2(3) . . . 7_567 ?
O1 C11 O2 Co1 -0.8(6) . . . . ?
O1' C11 O2 Co1 -26.9(10) . . . . ?
C12 C11 O2 Co1 171.1(3) . . . . ?
O3' Co1 O2 C11 -146.6(5) 2_646 . . . ?
N1 Co1 O2 C11 86.8(4) . . . . ?
N4 Co1 O2 C11 -43.0(4) 7_567 . . . ?
O1 Co1 O2 C11 0.5(4) . . . . ?
O3 Co1 O2 C11 -124.7(4) 2_646 . . . ?
O4 Co1 O2 C11 -171.8(3) 2_646 . . . ?
C16 C17 N5 C18 -3.7(7) . . . . ?
C12 C17 N5 C18 177.5(4) . . . . ?
C19 C18 N5 C17 -78.3(6) . . . . ?
C21 C22 C25 O3 175.3(5) . . . . ?
C23 C22 C25 O3 0.5(8) . . . . ?
C25' C22 C25 O3 -175.2(17) . . . . ?
C21 C22 C25 O4 -0.2(9) . . . . ?
C23 C22 C25 O4 -175.0(6) . . . . ?
C25' C22 C25 O4 9.2(11) . . . . ?
O4 C25 O3 Co1 6.1(7) . . . 2_666 ?
C22 C25 O3 Co1 -169.4(5) . . . 2_666 ?
O3 C25 O4 Co1 -5.7(7) . . . 2_666 ?
C22 C25 O4 Co1 170.0(5) . . . 2_666 ?
O2 C11 O1 Co1 0.8(6) . . . . ?
O1' C11 O1 Co1 145.5(13) . . . . ?
C12 C11 O1 Co1 -170.4(4) . . . . ?
O3' Co1 O1 C11 46.4(9) 2_646 . . . ?
N1 Co1 O1 C11 -106.6(5) . . . . ?
O2 Co1 O1 C11 -0.5(4) . . . . ?
N4 Co1 O1 C11 149.8(5) 7_567 . . . ?
O3 Co1 O1 C11 62.4(6) 2_646 . . . ?
C21 C22 C25' O4' 3.8(15) . . . . ?
C23 C22 C25' O4' -174.1(12) . . . . ?
C25 C22 C25' O4' -168(2) . . . . ?
C21 C22 C25' O3' -169.6(7) . . . . ?
C23 C22 C25' O3' 12.4(11) . . . . ?
C25 C22 C25' O3' 18.1(10) . . . . ?
O4' C25' O3' Co1 36(2) . . . 2_666 ?
C22 C25' O3' Co1 -151.4(6) . . . 2_666 ?
